data_4113633
loop_
_publ_author_name
'Ivor Bull'
'Philip Lightfoot'
'Luis A. Villaescusa'
'Lucy M. Bull'
'Richard K. B. Gover'
'John S. O. Evans'
'Russell E. Morris'

_publ_section_title
;
 An X-ray Diffraction and MAS NMR Study of the Thermal Expansion
 Properties of Calcined Siliceous Ferrierite
;
_journal_name_full 'Journal of the American Chemical Society'
_journal_page_first 4342
_journal_page_last 4349
_journal_paper_doi 10.1021/ja0292400
_journal_volume 125
_journal_year 2003
_chemical_formula_sum 'O72 Si36'
_chemical_formula_weight 2163.24
_chemical_name_systematic
;
 ?
;
_space_group_IT_number 58
_symmetry_cell_setting orthorhombic
_symmetry_space_group_name_Hall '-P 2 2n'
_symmetry_space_group_name_H-M 'P n n m'
_atom_sites_solution_hydrogens geom
_atom_sites_solution_primary direct
_atom_sites_solution_secondary difmap
_audit_conform_dict_location ftp://ftp.iucr.org/pub/cif_core.dic
_audit_conform_dict_name cif_core.dic
_audit_conform_dict_version 2.2
_audit_creation_date 2002-08-30T15:42:30-00:00
_audit_creation_method 'WinGX routine CIF_UPDATE'
_cell_angle_alpha 90
_cell_angle_beta 90
_cell_angle_gamma 90
_cell_formula_units_Z 1
_cell_length_a 7.4105(6)
_cell_length_b 14.0764(11)
_cell_length_c 18.6746(14)
_cell_measurement_temperature 133(2)
_cell_volume 1948.0(3)
_computing_structure_refinement 'SHELXL-97 (Sheldrick, 1997)'
_diffrn_ambient_temperature 133(2)
_diffrn_measured_fraction_theta_full 0.944
_diffrn_measured_fraction_theta_max 0.944
_diffrn_radiation_monochromator silicon
_diffrn_radiation_wavelength 0.6892
_diffrn_reflns_av_R_equivalents 0.0519
_diffrn_reflns_av_unetI/netI 0.0404
_diffrn_reflns_limit_h_max 10
_diffrn_reflns_limit_h_min -7
_diffrn_reflns_limit_k_max 19
_diffrn_reflns_limit_k_min -20
_diffrn_reflns_limit_l_max 25
_diffrn_reflns_limit_l_min -22
_diffrn_reflns_number 13725
_diffrn_reflns_theta_full 29.5
_diffrn_reflns_theta_max 29.5
_diffrn_reflns_theta_min 2.54
_exptl_absorpt_coefficient_mu 0.69
_exptl_absorpt_correction_type none
_exptl_crystal_density_diffrn 1.841
_exptl_crystal_F_000 1080
_exptl_crystal_size_max 0.05
_exptl_crystal_size_mid 0.02
_exptl_crystal_size_min 0.02
_refine_diff_density_max 0.665
_refine_diff_density_min -0.535
_refine_diff_density_rms 0.125
_refine_ls_extinction_method none
_refine_ls_goodness_of_fit_ref 1.108
_refine_ls_hydrogen_treatment mixed
_refine_ls_matrix_type full
_refine_ls_number_parameters 126
_refine_ls_number_reflns 2898
_refine_ls_number_restraints 0
_refine_ls_restrained_S_all 1.108
_refine_ls_R_factor_all 0.068
_refine_ls_R_factor_gt 0.0511
_refine_ls_shift/su_max 0.001
_refine_ls_shift/su_mean 0
_refine_ls_structure_factor_coef Fsqd
_refine_ls_weighting_details 'calc w=1/[\s^2^(Fo^2^)+(0.0476P)^2^+4.6925P] where P=(Fo^2^+2Fc^2^)/3'
_refine_ls_weighting_scheme calc
_refine_ls_wR_factor_gt 0.1107
_refine_ls_wR_factor_ref 0.1158
_reflns_number_gt 2382
_reflns_number_total 2898
_reflns_threshold_expression >2sigma(I)
_cod_data_source_file ja0292400si20030117_034916.cif
_cod_data_source_block 133
_cod_database_code 4113633

loop_
_symmetry_equiv_pos_as_xyz
'x, y, z'
'-x, -y, z'
'x+1/2, -y+1/2, -z+1/2'
'-x+1/2, y+1/2, -z+1/2'
'-x, -y, -z'
'x, y, -z'
'-x-1/2, y-1/2, z-1/2'
'x-1/2, -y-1/2, z-1/2'

loop_
_atom_site_label
_atom_site_type_symbol
_atom_site_fract_x
_atom_site_fract_y
_atom_site_fract_z
_atom_site_U_iso_or_equiv
_atom_site_adp_type
_atom_site_occupancy
_atom_site_symmetry_multiplicity
_atom_site_calc_flag
_atom_site_refinement_flags
Si1 Si 0.22273(10) 0.69694(5) 0.33331(4) 0.00767(16) Uani 1 1 d .
Si2 Si 0.18973(10) 0.29184(5) 0.31684(4) 0.00705(15) Uani 1 1 d .
Si3 Si 0.51205(10) 0.79932(5) 0.41694(4) 0.00628(15) Uani 1 1 d .
Si4 Si 0.5 1 0.34763(6) 0.0075(2) Uani 1 2 d S
Si5 Si 0.29187(10) 0.49921(6) 0.27320(4) 0.00885(16) Uani 1 1 d .
O1 O 0.5590(4) 0.7899(2) 0.5 0.0113(5) Uani 1 2 d S
O2 O 0.5 0.5 0.25019(18) 0.0185(6) Uani 1 2 d S
O3 O 0.2419(3) 0.40193(15) 0.31277(13) 0.0195(5) Uani 1 1 d .
O4 O 0.4758(3) 0.90864(15) 0.39729(12) 0.0149(4) Uani 1 1 d .
O5 O 0.2514(3) 0.58441(15) 0.32821(11) 0.0156(4) Uani 1 1 d .
O6 O 0.3340(3) 0.73803(15) 0.40006(10) 0.0110(4) Uani 1 1 d .
O7 O 0.3205(3) 0.23868(15) 0.37115(11) 0.0138(4) Uani 1 1 d .
O8 O 0.0135(3) 0.72018(17) 0.34499(13) 0.0188(5) Uani 1 1 d .
O9 O 0.2970(3) 0.74658(17) 0.26152(11) 0.0176(5) Uani 1 1 d .
O10 O 0.6750(3) 0.98676(17) 0.29830(13) 0.0206(5) Uani 1 1 d .

loop_
_atom_site_aniso_label
_atom_site_aniso_U_11
_atom_site_aniso_U_22
_atom_site_aniso_U_33
_atom_site_aniso_U_23
_atom_site_aniso_U_13
_atom_site_aniso_U_12
Si1 0.0065(3) 0.0085(3) 0.0081(3) -0.0013(3) -0.0021(3) 0.0005(3)
Si2 0.0061(3) 0.0082(3) 0.0068(3) 0.0005(3) -0.0005(3) 0.0003(3)
Si3 0.0070(3) 0.0072(3) 0.0047(3) -0.0001(2) 0.0006(2) -0.0002(3)
Si4 0.0067(4) 0.0077(5) 0.0081(5) 0 0 0.0005(4)
Si5 0.0070(3) 0.0083(3) 0.0113(3) -0.0007(3) -0.0013(3) 0.0005(3)
O1 0.0127(13) 0.0160(14) 0.0053(11) 0 0 -0.0032(11)
O2 0.0098(13) 0.0288(17) 0.0170(15) 0 0 0.0029(13)
O3 0.0296(12) 0.0075(10) 0.0213(11) 0.0007(8) 0.0037(10) -0.0029(8)
O4 0.0208(11) 0.0076(9) 0.0164(10) 0.0039(8) 0.0032(8) 0.0002(8)
O5 0.0210(11) 0.0087(9) 0.0170(10) -0.0034(8) 0.0034(9) 0.0011(8)
O6 0.0110(9) 0.0153(10) 0.0067(9) -0.0005(7) -0.0006(7) -0.0050(8)
O7 0.0109(9) 0.0185(11) 0.0120(9) 0.0035(8) -0.0054(8) 0.0011(8)
O8 0.0073(9) 0.0253(12) 0.0237(11) -0.0078(10) -0.0023(8) 0.0037(8)
O9 0.0238(11) 0.0199(11) 0.0091(10) 0.0049(8) -0.0023(9) 0.0003(9)
O10 0.0151(10) 0.0266(13) 0.0202(11) 0.0019(9) 0.0107(9) 0.0034(9)

loop_
_atom_type_symbol
_atom_type_description
_atom_type_scat_dispersion_real
_atom_type_scat_dispersion_imag
_atom_type_scat_source
O O 0.0106 0.006 'International Tables Vol C Tables 4.2.6.8 and 6.1.1.4'
Si Si 0.0817 0.0704 'International Tables Vol C Tables 4.2.6.8 and 6.1.1.4'

loop_
_geom_angle_atom_site_label_1
_geom_angle_atom_site_label_2
_geom_angle_atom_site_label_3
_geom_angle
_geom_angle_site_symmetry_1
_geom_angle_site_symmetry_3
O8 Si1 O5 109.82(13) . .
O8 Si1 O6 108.59(12) . .
O5 Si1 O6 109.58(12) . .
O8 Si1 O9 110.89(13) . .
O5 Si1 O9 109.56(12) . .
O6 Si1 O9 108.38(12) . .
O7 Si2 O3 109.82(13) . .
O7 Si2 O9 111.03(12) . 4_545
O3 Si2 O9 109.13(13) . 4_545
O7 Si2 O8 108.28(12) . 2_565
O3 Si2 O8 110.17(13) . 2_565
O9 Si2 O8 108.39(13) 4_545 2_565
O1 Si3 O7 108.84(14) . 2_665
O1 Si3 O4 109.81(14) . .
O7 Si3 O4 109.16(12) 2_665 .
O1 Si3 O6 108.97(13) . .
O7 Si3 O6 110.63(12) 2_665 .
O4 Si3 O6 109.42(12) . .
O4 Si4 O4 108.93(17) 2_675 .
O4 Si4 O10 109.35(12) 2_675 2_675
O4 Si4 O10 109.71(12) . 2_675
O4 Si4 O10 109.71(12) 2_675 .
O4 Si4 O10 109.35(12) . .
O10 Si4 O10 109.76(19) 2_675 .
O3 Si5 O2 110.67(11) . .
O3 Si5 O10 111.40(13) . 3_465
O2 Si5 O10 107.22(15) . 3_465
O3 Si5 O5 107.48(12) . .
O2 Si5 O5 110.26(12) . .
O10 Si5 O5 109.84(13) 3_465 .
Si3 O1 Si3 153.0(2) 6_556 .
Si5 O2 Si5 148.9(2) . 2_665
Si2 O3 Si5 155.19(17) . .
Si4 O4 Si3 152.52(15) . .
Si1 O5 Si5 143.22(15) . .
Si1 O6 Si3 140.22(14) . .
Si2 O7 Si3 166.32(16) . 2_665
Si1 O8 Si2 147.54(16) . 2_565
Si2 O9 Si1 163.05(17) 4 .
Si4 O10 Si5 154.42(17) . 3_565

loop_
_geom_bond_atom_site_label_1
_geom_bond_atom_site_label_2
_geom_bond_distance
_geom_bond_site_symmetry_2
Si1 O8 1.599(2) .
Si1 O5 1.601(2) .
Si1 O6 1.603(2) .
Si1 O9 1.609(2) .
Si2 O7 1.590(2) .
Si2 O3 1.599(2) .
Si2 O9 1.599(2) 4_545
Si2 O8 1.604(2) 2_565
Si3 O1 1.5951(10) .
Si3 O7 1.599(2) 2_665
Si3 O4 1.604(2) .
Si3 O6 1.608(2) .
Si4 O4 1.596(2) 2_675
Si4 O4 1.596(2) .
Si4 O10 1.601(2) 2_675
Si4 O10 1.601(2) .
Si5 O3 1.600(2) .
Si5 O2 1.6011(12) .
Si5 O10 1.604(2) 3_465
Si5 O5 1.607(2) .
O1 Si3 1.5951(10) 6_556
O2 Si5 1.6011(12) 2_665
O7 Si3 1.599(2) 2_665
O8 Si2 1.604(2) 2_565
O9 Si2 1.599(2) 4
O10 Si5 1.604(2) 3_565

loop_
_geom_torsion_atom_site_label_1
_geom_torsion_atom_site_label_2
_geom_torsion_atom_site_label_3
_geom_torsion_atom_site_label_4
_geom_torsion
_geom_torsion_site_symmetry_1
_geom_torsion_site_symmetry_4
O7 Si3 O1 Si3 -177.9(4) 2_665 6_556
O4 Si3 O1 Si3 62.7(5) . 6_556
O6 Si3 O1 Si3 -57.1(5) . 6_556
O3 Si5 O2 Si5 -65.96(10) . 2_665
O10 Si5 O2 Si5 172.36(10) 3_465 2_665
O5 Si5 O2 Si5 52.82(10) . 2_665
O7 Si2 O3 Si5 129.0(4) . .
O9 Si2 O3 Si5 7.1(5) 4_545 .
O8 Si2 O3 Si5 -111.8(4) 2_565 .
O2 Si5 O3 Si2 -80.0(4) . .
O10 Si5 O3 Si2 39.2(5) 3_465 .
O5 Si5 O3 Si2 159.5(4) . .
O4 Si4 O4 Si3 -139.8(4) 2_675 .
O10 Si4 O4 Si3 100.5(3) 2_675 .
O10 Si4 O4 Si3 -19.9(4) . .
O1 Si3 O4 Si4 135.0(3) . .
O7 Si3 O4 Si4 15.8(4) 2_665 .
O6 Si3 O4 Si4 -105.4(3) . .
O8 Si1 O5 Si5 105.4(3) . .
O6 Si1 O5 Si5 -135.4(2) . .
O9 Si1 O5 Si5 -16.7(3) . .
O3 Si5 O5 Si1 -163.8(2) . .
O2 Si5 O5 Si1 75.5(3) . .
O10 Si5 O5 Si1 -42.4(3) 3_465 .
O8 Si1 O6 Si3 -133.0(2) . .
O5 Si1 O6 Si3 107.0(2) . .
O9 Si1 O6 Si3 -12.5(3) . .
O1 Si3 O6 Si1 -166.6(2) . .
O7 Si3 O6 Si1 -47.0(3) 2_665 .
O4 Si3 O6 Si1 73.3(2) . .
O3 Si2 O7 Si3 -41.2(7) . 2_665
O9 Si2 O7 Si3 79.5(7) 4_545 2_665
O8 Si2 O7 Si3 -161.6(7) 2_565 2_665
O5 Si1 O8 Si2 -55.6(4) . 2_565
O6 Si1 O8 Si2 -175.4(3) . 2_565
O9 Si1 O8 Si2 65.6(4) . 2_565
O8 Si1 O9 Si2 -29.0(6) . 4
O5 Si1 O9 Si2 92.4(6) . 4
O6 Si1 O9 Si2 -148.1(6) . 4
O4 Si4 O10 Si5 -92.8(4) 2_675 3_565
O4 Si4 O10 Si5 147.8(4) . 3_565
O10 Si4 O10 Si5 27.4(3) 2_675 3_565
